data_4510948
loop_
_publ_author_name
'Demadis, Konstantinos D.'
'Papadaki, Maria'

_publ_section_title
;
 Single-Crystalline Thin Films by a Rare Molecular Calcium
 Carboxyphosphonate Trimer Offer Prophylaxis From Metallic Corrosion
;
_journal_issue 7
_journal_name_full 'ACS Applied Materials &amp; Interfaces'
_journal_page_first 1814
_journal_paper_doi 10.1021/am100382r
_journal_volume 2
_journal_year 2010
_chemical_compound_source 'synthesized by the authors'
_chemical_formula_moiety 'C4 H32 Ca3 O26 P2'
_chemical_formula_sum 'C4 H32 Ca3 O26 P2'
_chemical_formula_weight 678.48
_chemical_name_systematic
; 
 ? 
;
_space_group_IT_number 2
_symmetry_cell_setting triclinic
_symmetry_space_group_name_Hall '-P 1'
_symmetry_space_group_name_H-M 'P -1'
_atom_sites_solution_hydrogens difmap
_atom_sites_solution_primary direct
_atom_sites_solution_secondary difmap
_audit_creation_method SHELXL-97
_cell_angle_alpha 66.7085(11)
_cell_angle_beta 86.1892(11)
_cell_angle_gamma 87.2087(10)
_cell_formula_units_Z 1
_cell_length_a 6.29940(10)
_cell_length_b 9.2525(2)
_cell_length_c 11.2079(2)
_cell_measurement_reflns_used 2729
_cell_measurement_temperature 150(2)
_cell_measurement_theta_max 27.5
_cell_measurement_theta_min 1
_cell_volume 598.51(2)
_computing_cell_refinement 'COLLECT and DENZO'
_computing_data_collection 'COLLECT (Hooft, 1998) and DENZO (Otwinowski & Minor, 1997)'
_computing_data_reduction 'COLLECT and DENZO'
_computing_structure_refinement 'SHELXL-97 (Sheldrick, 1997)'
_computing_structure_solution 'SIR92 (Altomare et al., 1994)'
_diffrn_ambient_temperature 150(2)
_diffrn_detector_area_resol_mean 9.091
_diffrn_measured_fraction_theta_full 1.000
_diffrn_measured_fraction_theta_max 1.000
_diffrn_measurement_device_type 'Nonius KappaCCD area detector'
_diffrn_measurement_method '\f and \w scans to fill the Ewald sphere'
_diffrn_radiation_monochromator graphite
_diffrn_radiation_source 'fine-focus sealed tube'
_diffrn_radiation_type MoK\a
_diffrn_radiation_wavelength 0.71073
_diffrn_reflns_av_R_equivalents 0.0193
_diffrn_reflns_av_sigmaI/netI 0.0174
_diffrn_reflns_limit_h_max 8
_diffrn_reflns_limit_h_min -8
_diffrn_reflns_limit_k_max 11
_diffrn_reflns_limit_k_min -11
_diffrn_reflns_limit_l_max 14
_diffrn_reflns_limit_l_min -14
_diffrn_reflns_number 19655
_diffrn_reflns_theta_full 27.47
_diffrn_reflns_theta_max 27.47
_diffrn_reflns_theta_min 1.98
_diffrn_standards_number 0
_exptl_absorpt_coefficient_mu 0.936
_exptl_absorpt_correction_type none
_exptl_crystal_colour colourless
_exptl_crystal_density_diffrn 1.882
_exptl_crystal_density_method 'not measured'
_exptl_crystal_description prism
_exptl_crystal_F_000 354
_exptl_crystal_size_max 0.35
_exptl_crystal_size_mid 0.25
_exptl_crystal_size_min 0.2
_refine_diff_density_max 0.389
_refine_diff_density_min -0.442
_refine_diff_density_rms 0.061
_refine_ls_extinction_method none
_refine_ls_goodness_of_fit_ref 1.053
_refine_ls_hydrogen_treatment mixed
_refine_ls_matrix_type full
_refine_ls_number_parameters 220
_refine_ls_number_reflns 2730
_refine_ls_number_restraints 0
_refine_ls_restrained_S_all 1.053
_refine_ls_R_factor_all 0.0234
_refine_ls_R_factor_gt 0.0212
_refine_ls_shift/su_max 0.001
_refine_ls_shift/su_mean 0.000
_refine_ls_structure_factor_coef Fsqd
_refine_ls_weighting_details 'calc w=1/[\s^2^(Fo^2^)+(0.0342P)^2^+0.2022P] where P=(Fo^2^+2Fc^2^)/3'
_refine_ls_weighting_scheme calc
_refine_ls_wR_factor_gt 0.0572
_refine_ls_wR_factor_ref 0.0584
_reflns_number_gt 2528
_reflns_number_total 2730
_reflns_threshold_expression I>2\s(I)
_cod_data_source_file am100382r_si_002.cif
_cod_data_source_block ca-hpaa
_cod_original_cell_volume 598.512(19)
_cod_database_code 4510948

loop_
_symmetry_equiv_pos_as_xyz
'x, y, z'
'-x, -y, -z'

loop_
_atom_site_label
_atom_site_type_symbol
_atom_site_fract_x
_atom_site_fract_y
_atom_site_fract_z
_atom_site_U_iso_or_equiv
_atom_site_adp_type
_atom_site_occupancy
_atom_site_symmetry_multiplicity
_atom_site_calc_flag
_atom_site_refinement_flags
Ca1 Ca 1.0000 0.5000 0.5000 0.01086(9) Uani 1 2 d S
Ca2 Ca 0.56430(4) 0.10839(3) 0.20917(2) 0.01088(8) Uani 1 1 d .
P1 P 0.80331(5) 0.57600(3) 0.19879(3) 0.00964(8) Uani 1 1 d .
C1 C 0.89438(19) 0.36895(13) 0.25311(11) 0.0104(2) Uani 1 1 d .
H1 H 1.0523 0.3633 0.2599 0.021 Uiso 1 1 calc R
C2 C 0.79160(18) 0.26520(14) 0.38407(12) 0.0113(2) Uani 1 1 d .
O1 O 0.87256(15) 0.63903(10) 0.29619(8) 0.01610(19) Uani 1 1 d .
O2 O 0.90977(14) 0.65875(10) 0.06339(8) 0.01347(18) Uani 1 1 d .
O3 O 0.56155(14) 0.57761(11) 0.19297(9) 0.01615(19) Uani 1 1 d .
O4 O 0.84314(15) 0.30871(10) 0.15914(9) 0.01413(18) Uani 1 1 d .
O5 O 0.82975(14) 0.29407(10) 0.48175(8) 0.01395(18) Uani 1 1 d .
O6 O 0.67415(15) 0.15710(11) 0.38895(9) 0.01693(19) Uani 1 1 d .
O7 O 1.30784(16) 0.41590(14) 0.40895(10) 0.0225(2) Uani 1 1 d .
O8 O 0.69827(15) 0.19341(11) -0.02715(9) 0.01417(18) Uani 1 1 d .
O9 O 0.89695(16) -0.03985(12) 0.23028(11) 0.0219(2) Uani 1 1 d .
O10 O 0.27742(14) 0.06584(11) 0.08948(9) 0.01513(19) Uani 1 1 d .
O11 O 0.49294(17) -0.16839(11) 0.32218(10) 0.0208(2) Uani 1 1 d .
O12 O 0.24776(17) 0.08270(12) 0.36811(10) 0.0200(2) Uani 1 1 d .
O13 O 0.37506(16) 0.35893(11) 0.12306(10) 0.01573(19) Uani 1 1 d .
H4 H 0.929(3) 0.337(2) 0.0971(19) 0.028(5) Uiso 1 1 d .
H7A H 1.392(3) 0.471(3) 0.350(2) 0.040(6) Uiso 1 1 d .
H7B H 1.337(4) 0.324(3) 0.422(3) 0.068(8) Uiso 1 1 d .
H8A H 0.615(3) 0.262(2) -0.083(2) 0.038(5) Uiso 1 1 d .
H8B H 0.814(3) 0.237(2) -0.0498(17) 0.026(5) Uiso 1 1 d .
H9A H 1.007(3) -0.004(2) 0.1883(19) 0.027(5) Uiso 1 1 d .
H9B H 0.895(3) -0.133(3) 0.247(2) 0.036(5) Uiso 1 1 d .
H10A H 0.284(3) -0.009(2) 0.0618(19) 0.031(5) Uiso 1 1 d .
H10B H 0.227(3) 0.150(2) 0.0283(19) 0.034(5) Uiso 1 1 d .
H11A H 0.576(4) -0.240(3) 0.322(2) 0.050(6) Uiso 1 1 d .
H11B H 0.392(3) -0.206(2) 0.377(2) 0.036(5) Uiso 1 1 d .
H12A H 0.146(4) 0.049(3) 0.352(3) 0.063(8) Uiso 1 1 d .
H12B H 0.271(3) 0.014(3) 0.444(2) 0.042(6) Uiso 1 1 d .
H13A H 0.311(3) 0.387(2) 0.062(2) 0.035(5) Uiso 1 1 d .
H13B H 0.430(3) 0.429(2) 0.1316(17) 0.024(5) Uiso 1 1 d .

loop_
_atom_site_aniso_label
_atom_site_aniso_U_11
_atom_site_aniso_U_22
_atom_site_aniso_U_33
_atom_site_aniso_U_23
_atom_site_aniso_U_13
_atom_site_aniso_U_12
Ca1 0.01267(17) 0.01086(17) 0.00930(16) -0.00391(13) -0.00186(12) -0.00157(12)
Ca2 0.01263(13) 0.00972(13) 0.01040(13) -0.00408(9) -0.00057(9) -0.00039(9)
P1 0.01127(15) 0.00860(15) 0.00856(15) -0.00294(12) -0.00019(11) -0.00011(11)
C1 0.0118(5) 0.0102(5) 0.0101(5) -0.0049(4) 0.0003(4) -0.0009(4)
C2 0.0117(5) 0.0099(5) 0.0115(5) -0.0036(4) -0.0009(4) 0.0018(4)
O1 0.0267(5) 0.0104(4) 0.0120(4) -0.0046(3) -0.0050(4) -0.0004(3)
O2 0.0149(4) 0.0130(4) 0.0101(4) -0.0022(3) 0.0009(3) -0.0009(3)
O3 0.0124(4) 0.0148(4) 0.0181(4) -0.0034(4) 0.0003(3) 0.0012(3)
O4 0.0173(4) 0.0158(4) 0.0118(4) -0.0083(4) 0.0038(3) -0.0047(3)
O5 0.0174(4) 0.0141(4) 0.0107(4) -0.0050(3) -0.0004(3) -0.0035(3)
O6 0.0237(5) 0.0150(4) 0.0121(4) -0.0045(4) 0.0005(4) -0.0092(4)
O7 0.0173(5) 0.0254(6) 0.0213(5) -0.0063(4) 0.0039(4) 0.0003(4)
O8 0.0134(4) 0.0139(4) 0.0145(4) -0.0047(4) -0.0007(4) -0.0016(4)
O9 0.0172(5) 0.0115(5) 0.0318(6) -0.0040(4) 0.0056(4) -0.0005(4)
O10 0.0166(4) 0.0124(4) 0.0161(4) -0.0050(4) -0.0028(4) -0.0004(3)
O11 0.0215(5) 0.0126(5) 0.0239(5) -0.0040(4) 0.0090(4) 0.0005(4)
O12 0.0210(5) 0.0170(5) 0.0165(5) -0.0016(4) 0.0019(4) 0.0020(4)
O13 0.0178(5) 0.0135(5) 0.0156(5) -0.0050(4) -0.0040(4) -0.0010(4)

loop_
_atom_type_symbol
_atom_type_description
_atom_type_scat_dispersion_real
_atom_type_scat_dispersion_imag
_atom_type_scat_source
C C 0.0033 0.0016 'International Tables Vol C Tables 4.2.6.8 and 6.1.1.4'
H H 0.0000 0.0000 'International Tables Vol C Tables 4.2.6.8 and 6.1.1.4'
O O 0.0106 0.0060 'International Tables Vol C Tables 4.2.6.8 and 6.1.1.4'
P P 0.1023 0.0942 'International Tables Vol C Tables 4.2.6.8 and 6.1.1.4'
Ca Ca 0.2262 0.3064 'International Tables Vol C Tables 4.2.6.8 and 6.1.1.4'

loop_
_geom_angle_atom_site_label_1
_geom_angle_atom_site_label_2
_geom_angle_atom_site_label_3
_geom_angle
_geom_angle_site_symmetry_1
_geom_angle_site_symmetry_3
O1 Ca1 O1 180.0 2_766 .
O1 Ca1 O5 97.25(3) 2_766 .
O1 Ca1 O5 82.75(3) . .
O1 Ca1 O5 82.75(3) 2_766 2_766
O1 Ca1 O5 97.25(3) . 2_766
O5 Ca1 O5 180.0 . 2_766
O1 Ca1 O7 88.63(4) 2_766 .
O1 Ca1 O7 91.37(4) . .
O5 Ca1 O7 86.34(4) . .
O5 Ca1 O7 93.66(4) 2_766 .
O1 Ca1 O7 91.37(4) 2_766 2_766
O1 Ca1 O7 88.63(4) . 2_766
O5 Ca1 O7 93.66(4) . 2_766
O5 Ca1 O7 86.34(4) 2_766 2_766
O7 Ca1 O7 180.0 . 2_766
O1 Ca1 P1 20.09(2) 2_766 2_766
O1 Ca1 P1 159.91(2) . 2_766
O5 Ca1 P1 115.87(2) . 2_766
O5 Ca1 P1 64.13(2) 2_766 2_766
O7 Ca1 P1 97.07(3) . 2_766
O7 Ca1 P1 82.93(3) 2_766 2_766
O1 Ca1 P1 159.91(2) 2_766 .
O1 Ca1 P1 20.09(2) . .
O5 Ca1 P1 64.13(2) . .
O5 Ca1 P1 115.87(2) 2_766 .
O7 Ca1 P1 82.93(3) . .
O7 Ca1 P1 97.07(3) 2_766 .
P1 Ca1 P1 180.0 2_766 .
O6 Ca2 O11 98.25(3) . .
O6 Ca2 O13 92.01(3) . .
O11 Ca2 O13 139.79(4) . .
O6 Ca2 O9 84.53(4) . .
O11 Ca2 O9 71.22(4) . .
O13 Ca2 O9 148.79(4) . .
O6 Ca2 O10 149.49(3) . .
O11 Ca2 O10 76.30(3) . .
O13 Ca2 O10 75.38(3) . .
O9 Ca2 O10 120.41(4) . .
O6 Ca2 O4 63.91(3) . .
O11 Ca2 O4 143.66(3) . .
O13 Ca2 O4 75.12(3) . .
O9 Ca2 O4 75.54(3) . .
O10 Ca2 O4 135.14(3) . .
O6 Ca2 O12 70.75(4) . .
O11 Ca2 O12 72.23(3) . .
O13 Ca2 O12 74.83(3) . .
O9 Ca2 O12 131.78(4) . .
O10 Ca2 O12 79.10(3) . .
O4 Ca2 O12 123.64(3) . .
O6 Ca2 O8 133.99(3) . .
O11 Ca2 O8 115.50(3) . .
O13 Ca2 O8 82.04(3) . .
O9 Ca2 O8 78.36(3) . .
O10 Ca2 O8 72.57(3) . .
O4 Ca2 O8 70.51(3) . .
O12 Ca2 O8 147.10(3) . .
O1 P1 O3 112.54(5) . .
O1 P1 O2 112.70(5) . .
O3 P1 O2 111.23(5) . .
O1 P1 C1 107.76(5) . .
O3 P1 C1 106.75(5) . .
O2 P1 C1 105.34(5) . .
O4 C1 C2 108.16(9) . .
O4 C1 P1 109.19(8) . .
C2 C1 P1 112.72(8) . .
O4 C1 H1 108.9 . .
C2 C1 H1 108.9 . .
P1 C1 H1 108.9 . .
O6 C2 O5 123.96(11) . .
O6 C2 C1 118.46(10) . .
O5 C2 C1 117.58(10) . .
P1 O1 Ca1 128.45(5) . .
C1 O4 Ca2 121.17(7) . .
C1 O4 H4 110.8(13) . .
Ca2 O4 H4 127.2(13) . .
C2 O5 Ca1 131.87(8) . .
C2 O6 Ca2 126.70(8) . .
Ca1 O7 H7A 127.9(15) . .
Ca1 O7 H7B 124.1(19) . .
H7A O7 H7B 107(2) . .
Ca2 O8 H8A 114.5(13) . .
Ca2 O8 H8B 118.5(12) . .
H8A O8 H8B 101.2(18) . .
Ca2 O9 H9A 124.0(13) . .
Ca2 O9 H9B 119.6(14) . .
H9A O9 H9B 109.0(19) . .
Ca2 O10 H10A 122.1(13) . .
Ca2 O10 H10B 115.7(12) . .
H10A O10 H10B 107.8(18) . .
Ca2 O11 H11A 124.2(16) . .
Ca2 O11 H11B 125.3(14) . .
H11A O11 H11B 110(2) . .
Ca2 O12 H12A 113.8(19) . .
Ca2 O12 H12B 111.8(15) . .
H12A O12 H12B 101(2) . .
Ca2 O13 H13A 124.1(16) . .
Ca2 O13 H13B 115.2(13) . .
H13A O13 H13B 112(2) . .

loop_
_geom_bond_atom_site_label_1
_geom_bond_atom_site_label_2
_geom_bond_distance
_geom_bond_site_symmetry_2
Ca1 O1 2.3101(9) 2_766
Ca1 O1 2.3101(9) .
Ca1 O5 2.3149(8) .
Ca1 O5 2.3150(8) 2_766
Ca1 O7 2.3718(10) .
Ca1 O7 2.3718(10) 2_766
Ca1 P1 3.4671(3) 2_766
Ca1 P1 3.4671(3) .
Ca2 O6 2.3824(9) .
Ca2 O11 2.4157(10) .
Ca2 O13 2.4168(10) .
Ca2 O9 2.4202(10) .
Ca2 O10 2.4556(9) .
Ca2 O4 2.4898(9) .
Ca2 O12 2.5388(10) .
Ca2 O8 2.5428(9) .
P1 O1 1.5211(9) .
P1 O3 1.5277(9) .
P1 O2 1.5280(9) .
P1 C1 1.8404(12) .
C1 O4 1.4321(14) .
C1 C2 1.5215(16) .
C1 H1 1.0000 .
C2 O6 1.2547(15) .
C2 O5 1.2650(15) .
O4 H4 0.82(2) .
O7 H7A 0.83(2) .
O7 H7B 0.82(3) .
O8 H8A 0.88(2) .
O8 H8B 0.83(2) .
O9 H9A 0.82(2) .
O9 H9B 0.81(2) .
O10 H10A 0.86(2) .
O10 H10B 0.87(2) .
O11 H11A 0.83(2) .
O11 H11B 0.83(2) .
O12 H12A 0.79(3) .
O12 H12B 0.85(2) .
O13 H13A 0.77(2) .
O13 H13B 0.79(2) .

loop_
_geom_hbond_atom_site_label_D
_geom_hbond_atom_site_label_H
_geom_hbond_atom_site_label_A
_geom_hbond_distance_DH
_geom_hbond_distance_HA
_geom_hbond_distance_DA
_geom_hbond_angle_DHA
_geom_hbond_site_symmetry_A
O4 H4 O2 0.82(2) 1.99(2) 2.7694(13) 158.9(18) 2_765
O7 H7A O3 0.83(2) 1.92(2) 2.7399(14) 168(2) 1_655
O7 H7B O6 0.82(3) 2.66(3) 3.3055(15) 137(2) 1_655
O8 H8A O3 0.88(2) 1.88(2) 2.7522(13) 173.7(19) 2_665
O8 H8B O2 0.83(2) 2.00(2) 2.8087(13) 167.0(17) 2_765
O9 H9A O10 0.82(2) 1.96(2) 2.7742(14) 175.7(18) 1_655
O9 H9B O1 0.81(2) 1.96(2) 2.7732(14) 176(2) 1_545
O10 H10A O8 0.86(2) 1.89(2) 2.7460(13) 171.4(19) 2_655
O10 H10B O2 0.87(2) 1.86(2) 2.7097(13) 164.2(19) 2_665
O11 H11A O1 0.83(2) 2.19(2) 2.9801(14) 160(2) 1_545
O11 H11B O5 0.83(2) 1.98(2) 2.8159(14) 175(2) 2_656
O12 H12A O9 0.79(3) 2.50(3) 3.2618(16) 161(2) 1_455
O12 H12B O6 0.85(2) 1.96(2) 2.8059(14) 175(2) 2_656
O13 H13A O2 0.77(2) 2.21(2) 2.9001(14) 151(2) 2_665
O13 H13B O3 0.79(2) 1.99(2) 2.7740(14) 167.9(18) .
